data_2311066
loop_
_publ_author_name
'Gemmi, M.'
'Zou, X.-D.'
'Migliori, A.'
'Hovm\"oller, S.'
'Vennstrom, M.'
'Andersson, Y.'

_publ_section_title
;
 Structure of Ti~2~P solved by three-dimensional electron diffraction data
 collected with the precession technique and high-resolution electron
 microscopy
;
_journal_issue 2
_journal_name_full 'Acta Crystallographica Section A'
_journal_page_first 117
_journal_page_last 126
_journal_paper_doi 10.1107/S0108767302022559
_journal_volume 59
_journal_year 2003
_chemical_formula_sum 'P Ti2'
_chemical_name_systematic 'Ti2 P'
_space_group_IT_number 189
_symmetry_space_group_name_Hall 'P -6 -2'
_symmetry_space_group_name_H-M 'P -6 2 m'
_cell_angle_alpha 90
_cell_angle_beta 90
_cell_angle_gamma 120
_cell_formula_units_Z 27
_cell_length_a 19.969
_cell_length_b 19.969
_cell_length_c 3.4589
_cell_volume 1194.487
_citation_journal_id_ASTM ACACEQ
_cod_data_source_file Gemmi_ACACEQ_2003_410.cif
_cod_data_source_block P1Ti2
_cod_original_formula_sum 'P1 Ti2'
_cod_database_code 2311066

loop_
_symmetry_equiv_pos_as_xyz
x,y,z
-x+y,-x,-z
-y,x-y,z
x,y,-z
-x+y,-x,z
-y,x-y,-z
y,x,z
x-y,-y,-z
-x,-x+y,z
y,x,-z
x-y,-y,z
-x,-x+y,-z

loop_
_atom_site_label
_atom_site_type_symbol
_atom_site_fract_x
_atom_site_fract_y
_atom_site_fract_z
_atom_site_occupancy
_atom_site_U_iso_or_equiv
P5 P 0.225 0.117 0.5 1 0.0
Ti8 Ti 0.878 0.545 0 1 0.0
P2 P 0 0 0 1 0.0
Ti12 Ti 0.335 0.245 0.5 1 0.0
Ti5 Ti 0.098 0.098 0.5 1 0.0
P3 P 0.33 0 0 1 0.0
Ti2 Ti 0.239 0 0.5 1 0.0
P4 P 0.444 0.23 0.5 1 0.0
Ti3 Ti 0.33 0.133 0 1 0.0
Ti9 Ti 0.8 0.33 0 1 0.0
P7 P 0.328 0.328 0 1 0.0
Ti10 Ti 0.206 0.206 0 1 0.0
Ti1 Ti 0.427 0.093 0.5 1 0.0
P6 P 0.55 0.108 0.5 1 0.0
P1 P 0.6667 0.3333 0 1 0.0
Ti4 Ti 0.472 0 0 1 0.0
Ti11 Ti 0 0.59 0.5 1 0.0
Ti7 Ti 0.136 0 0 1 0.0
Ti6 Ti 0.755 0.424 0.5 1 0.0
